data_7706279
loop_
_publ_author_name
'Cressy, Derek'
'Zavala, Cristian'
'Abshire, Anthony'
'Sheffield, William'
'Darko, Ampofo'

_publ_section_title
;
 Tuning Rh(II)-catalysed cyclopropanation with tethered thioether ligands.
;
_journal_issue 44
_journal_name_full 'Dalton transactions (Cambridge, England : 2003)'
_journal_page_first 15779
_journal_page_last 15787
_journal_paper_doi 10.1039/d0dt03019h
_journal_volume 49
_journal_year 2020
_chemical_absolute_configuration unk
_chemical_formula_moiety 'C19 H24 N2 O8 Rh2 S'
_chemical_formula_sum 'C19 H24 N2 O8 Rh2 S'
_chemical_formula_weight 646.29
_space_group_crystal_system monoclinic
_space_group_IT_number 4
_space_group_name_Hall 'P 2yb'
_space_group_name_H-M_alt 'P 1 21 1'
_symmetry_Int_Tables_number 4
_atom_sites_solution_primary dual
_audit_creation_date 2020-04-27
_audit_creation_method
;
Olex2 1.2
(compiled 2018.05.29 svn.r3508 for OlexSys, GUI svn.r5506)
;
_audit_update_record
;
2020-08-04 deposited with the CCDC.	2020-10-26 downloaded from the CCDC.
;
_cell_angle_alpha 90
_cell_angle_beta 90.176(2)
_cell_angle_gamma 90
_cell_formula_units_Z 8
_cell_length_a 10.9230(9)
_cell_length_b 28.185(3)
_cell_length_c 14.6929(13)
_cell_measurement_reflns_used 9654
_cell_measurement_temperature 100
_cell_measurement_theta_max 27.49
_cell_measurement_theta_min 2.33
_cell_volume 4523.4(7)
_computing_cell_refinement 'SAINT V8.38A (?, 2016)'
_computing_data_reduction 'SAINT V8.38A (?, 2016)'
_computing_molecular_graphics 'Olex2 (Dolomanov et al., 2009)'
_computing_publication_material 'Olex2 (Dolomanov et al., 2009)'
_computing_structure_refinement 'olex2.refine (Bourhis et al., 2015)'
_computing_structure_solution 'ShelXT (Sheldrick, 2015)'
_diffrn_ambient_temperature 100.0
_diffrn_measured_fraction_theta_full 0.9975
_diffrn_measured_fraction_theta_max 0.9975
_diffrn_measurement_device_type 'Bruker APEX-II CCD'
_diffrn_measurement_method '\f and \w scans'
_diffrn_radiation_type 'Mo K\a'
_diffrn_radiation_wavelength 0.71073
_diffrn_reflns_av_R_equivalents 0.0506
_diffrn_reflns_av_unetI/netI 0.0308
_diffrn_reflns_limit_h_max 14
_diffrn_reflns_limit_h_min -14
_diffrn_reflns_limit_k_max 36
_diffrn_reflns_limit_k_min -36
_diffrn_reflns_limit_l_max 19
_diffrn_reflns_limit_l_min -19
_diffrn_reflns_number 119747
_diffrn_reflns_theta_full 27.5243
_diffrn_reflns_theta_max 27.52
_diffrn_reflns_theta_min 2.32
_diffrn_standards_number 0
_exptl_absorpt_coefficient_mu 1.600
_exptl_absorpt_correction_T_max 0.7456
_exptl_absorpt_correction_T_min 0.6826
_exptl_absorpt_correction_type multi-scan
_exptl_absorpt_process_details
;
SADABS-2016/2 (Bruker,2016/2) was used for absorption correction.
wR2(int) was 0.0937 before and 0.0577 after correction.
The Ratio of minimum to maximum transmission is 0.9155.
The \l/2 correction factor is Not present.
;
_exptl_crystal_colour 'clear red'
_exptl_crystal_colour_lustre clear
_exptl_crystal_colour_primary red
_exptl_crystal_density_diffrn 1.8979
_exptl_crystal_description plate
_exptl_crystal_F_000 2560.2619
_exptl_crystal_recrystallization_method 'Slow evaporation of a mixture of 1:1 MeCN/Toluene'
_exptl_crystal_size_max 0.222
_exptl_crystal_size_mid 0.131
_exptl_crystal_size_min 0.079
_refine_diff_density_max 2.2215
_refine_diff_density_min -0.6396
_refine_diff_density_rms 0.1067
_refine_ls_abs_structure_details 'Flack, H. D. (1983). Acta Cryst. A39, 876-881.'
_refine_ls_abs_structure_Flack 0.032(17)
_refine_ls_d_res_high 0.7690
_refine_ls_d_res_low 8.7789
_refine_ls_goodness_of_fit_ref 1.0607
_refine_ls_hydrogen_treatment constr
_refine_ls_matrix_type full
_refine_ls_number_constraints 148
_refine_ls_number_parameters 1169
_refine_ls_number_reflns 20769
_refine_ls_number_restraints 1
_refine_ls_restrained_S_all 1.0607
_refine_ls_R_factor_all 0.0311
_refine_ls_R_factor_gt 0.0280
_refine_ls_shift/su_max 0.0017
_refine_ls_shift/su_mean 0.0000
_refine_ls_structure_factor_coef Fsqd
_refine_ls_weighting_details 'w=1/[\s^2^(Fo^2^)+(0.0227P)^2^+8.7717P] where P=(Fo^2^+2Fc^2^)/3'
_refine_ls_weighting_scheme calc
_refine_ls_wR_factor_gt 0.0640
_refine_ls_wR_factor_ref 0.0660
_reflns_Friedel_coverage 0.997
_reflns_limit_h_max 14
_reflns_limit_h_min -14
_reflns_limit_k_max 36
_reflns_limit_k_min -36
_reflns_limit_l_max 19
_reflns_limit_l_min -19
_reflns_number_gt 19711
_reflns_number_total 20769
_reflns_threshold_expression I>=2u(I)
_cod_data_source_file d0dt03019h2.cif
_cod_data_source_block MonoAspPhTOXTry1full_a
_cod_original_cell_volume 4523.3(7)
_cod_original_sg_symbol_Hall ' P 2yb'
_cod_database_code 7706279
_olex2_refinement_description
;
;
_olex2_submission_original_sample_id MonoAspPhTOX
_olex2_submission_special_instructions 'No special instructions were received'

loop_
_space_group_symop_id
_space_group_symop_operation_xyz
1 x,y,z
2 -x,y+1/2,-z

loop_
_atom_site_label
_atom_site_type_symbol
_atom_site_fract_x
_atom_site_fract_y
_atom_site_fract_z
_atom_site_U_iso_or_equiv
_atom_site_adp_type
_atom_site_occupancy
_atom_site_refinement_flags_posn
Rh5 Rh 0.67834(3) 0.377205(7) 0.24563(2) 0.01576(7) Uani 1.000000 .
Rh2 Rh 0.17566(3) 0.588867(7) 1.05128(2) 0.01617(6) Uani 1.000000 .
Rh3 Rh 0.17969(3) 0.622728(7) 0.50613(2) 0.01449(6) Uani 1.000000 .
Rh4 Rh 0.37093(3) 0.590221(7) 0.56245(2) 0.01531(6) Uani 1.000000 .
Rh1 Rh 0.35380(3) 0.632340(7) 1.00074(2) 0.01674(7) Uani 1.000000 .
Rh7 Rh 0.85992(3) 0.364933(7) -0.24972(2) 0.01575(7) Uani 1.000000 .
Rh8 Rh 0.67972(3) 0.407008(7) -0.30178(2) 0.01620(7) Uani 1.000000 .
Rh6 Rh 0.86962(3) 0.409897(7) 0.19060(2) 0.01593(6) Uani 1.000000 .
S3 S 0.49020(10) 0.34117(3) 0.31636(7) 0.0210(2) Uani 1.000000 .
S2 S -0.00868(10) 0.65843(3) 0.43579(7) 0.0197(2) Uani 1.000000 .
S4 S 1.03723(10) 0.31858(4) -0.18866(8) 0.0252(2) Uani 1.000000 .
S1 S 0.52641(10) 0.68049(4) 0.94341(8) 0.0264(2) Uani 1.000000 .
O20 O 0.8878(3) 0.35114(10) 0.1119(2) 0.0190(6) Uani 1.000000 .
O28 O 0.6426(3) 0.34951(10) -0.3808(2) 0.0194(6) Uani 1.000000 .
O18 O 0.8492(3) 0.46883(10) 0.2714(2) 0.0216(7) Uani 1.000000 .
O5 O 0.2464(3) 0.66266(11) 0.9028(2) 0.0224(7) Uani 1.000000 .
O10 O 0.3511(3) 0.53115(10) 0.4812(2) 0.0215(6) Uani 1.000000 .
O14 O 0.2704(3) 0.55807(10) 0.6619(2) 0.0196(6) Uani 1.000000 .
O15 O 0.2791(3) 0.65360(11) 0.4039(2) 0.0218(7) Uani 1.000000 .
O12 O 0.3885(3) 0.64896(10) 0.6408(2) 0.0187(6) Uani 1.000000 .
O27 O 0.8174(3) 0.31210(10) -0.3428(2) 0.0188(6) Uani 1.000000 .
O16 O 0.4571(3) 0.62368(11) 0.4577(2) 0.0207(6) Uani 1.000000 .
O19 O 0.7120(3) 0.31889(10) 0.1624(2) 0.0200(6) Uani 1.000000 .
O13 O 0.0923(3) 0.59030(10) 0.61218(19) 0.0182(6) Uani 1.000000 .
O22 O 0.7699(3) 0.44156(10) 0.0898(2) 0.0208(6) Uani 1.000000 .
O11 O 0.2141(3) 0.68172(10) 0.5875(2) 0.0184(6) Uani 1.000000 .
O2 O 0.2273(3) 0.53113(10) 0.9737(2) 0.0229(7) Uani 1.000000 .
O3 O 0.3079(3) 0.68514(10) 1.0934(2) 0.0197(6) Uani 1.000000 .
O7 O 0.4495(3) 0.59949(10) 1.1023(2) 0.0196(6) Uani 1.000000 .
O23 O 0.7763(3) 0.34511(10) 0.3472(2) 0.0228(7) Uani 1.000000 .
O31 O 0.9551(3) 0.39894(10) -0.3501(2) 0.0197(6) Uani 1.000000 .
O4 O 0.1354(3) 0.64566(10) 1.1304(2) 0.0196(6) Uani 1.000000 .
O9 O 0.2314(3) 0.49198(10) 0.3828(2) 0.0236(7) Uani 1.000000 .
O26 O 0.7266(3) 0.46521(10) -0.2248(2) 0.0239(7) Uani 1.000000 .
O17 O 0.7304(3) 0.50753(11) 0.3707(2) 0.0248(7) Uani 1.000000 .
O24 O 0.9542(3) 0.37679(11) 0.2964(2) 0.0218(6) Uani 1.000000 .
O32 O 0.7835(3) 0.43398(10) -0.4046(2) 0.0212(6) Uani 1.000000 .
O6 O 0.0834(3) 0.61820(10) 0.9434(2) 0.0214(6) Uani 1.000000 .
O25 O 0.8466(3) 0.49331(11) -0.1132(2) 0.0277(7) Uani 1.000000 .
O8 O 0.2801(3) 0.56261(10) 1.1552(2) 0.0199(6) Uani 1.000000 .
O1 O 0.3488(3) 0.50476(11) 0.8622(2) 0.0265(7) Uani 1.000000 .
O30 O 0.5875(3) 0.37689(10) -0.1954(2) 0.0213(6) Uani 1.000000 .
O29 O 0.7519(3) 0.33319(11) -0.1545(2) 0.0224(7) Uani 1.000000 .
O21 O 0.5915(3) 0.41026(11) 0.13986(19) 0.0206(6) Uani 1.000000 .
N7 N 0.8845(3) 0.42004(12) -0.1658(2) 0.0203(8) Uani 1.000000 .
N1 N 0.3833(3) 0.57789(13) 0.9168(2) 0.0211(8) Uani 1.000000 .
C39 C 0.7512(4) 0.46893(15) 0.3172(3) 0.0204(9) Uani 1.000000 .
N3 N 0.1657(3) 0.56271(12) 0.4338(2) 0.0176(7) Uani 1.000000 .
C33 C 0.1560(4) 0.56458(15) 0.6660(3) 0.0182(8) Uani 1.000000 .
N5 N 0.6656(3) 0.43678(12) 0.3196(2) 0.0192(8) Uani 1.000000 .
C20 C 0.2526(4) 0.53080(15) 0.4359(3) 0.0201(9) Uani 1.000000 .
C58 C 0.8161(4) 0.45751(15) -0.1714(3) 0.0215(9) Uani 1.000000 .
C50 C 0.8067(4) 0.31887(14) 0.1143(3) 0.0176(8) Uani 1.000000 .
N2 N -0.0062(4) 0.55885(13) 1.0925(3) 0.0234(8) Uani 1.000000 .
C54 C 0.8911(4) 0.35138(15) 0.3505(3) 0.0219(9) Uani 1.000000 .
C13 C 0.1791(5) 0.71777(16) 1.2069(3) 0.0291(11) Uani 1.000000 .
H01d H 0.0942(11) 0.7281(9) 1.1979(15) 0.0349(13) Uiso 1.000000 GR
H01e H 0.189(3) 0.7048(4) 1.2684(4) 0.0349(13) Uiso 1.000000 GR
H01f H 0.234(2) 0.7449(5) 1.1992(15) 0.0349(13) Uiso 1.000000 GR
N6 N 1.0533(3) 0.43392(13) 0.1427(2) 0.0215(8) Uani 1.000000 .
C35 C 0.3945(5) 0.64821(15) 0.4026(3) 0.0233(10) Uani 1.000000 .
N8 N 0.4984(4) 0.43724(13) -0.3419(3) 0.0255(8) Uani 1.000000 .
C31 C 0.3094(4) 0.68226(14) 0.6370(3) 0.0162(8) Uani 1.000000 .
C11 C 0.7668(5) 0.66971(17) 1.0086(3) 0.0282(11) Uani 1.000000 .
H01P H 0.7890(5) 0.65675(17) 0.9513(3) 0.0338(13) Uiso 1.000000 R
N4 N 0.5549(3) 0.56612(12) 0.6101(2) 0.0191(7) Uani 1.000000 .
C12 C 0.2102(4) 0.68011(14) 1.1381(3) 0.0184(8) Uani 1.000000 .
C16 C 0.3925(4) 0.57290(15) 1.1578(3) 0.0194(9) Uani 1.000000 .
C32 C 0.3314(4) 0.72486(15) 0.6970(3) 0.0236(9) Uani 1.000000 .
H01g H 0.320(3) 0.7159(3) 0.7608(4) 0.0355(14) Uiso 1.000000 GR
H01h H 0.4154(11) 0.7362(7) 0.6885(17) 0.0355(14) Uiso 1.000000 GR
H01i H 0.274(2) 0.7501(5) 0.6806(16) 0.0355(14) Uiso 1.000000 GR
C69 C 0.7173(4) 0.31564(14) -0.3871(3) 0.0186(8) Uani 1.000000 .
C14 C 0.1352(4) 0.64844(15) 0.8933(3) 0.0220(9) Uani 1.000000 .
C70 C 0.6874(4) 0.27781(16) -0.4546(3) 0.0256(10) Uani 1.000000 .
H01j H 0.6031(12) 0.2670(9) -0.4452(16) 0.0384(15) Uiso 1.000000 GR
H01k H 0.696(3) 0.2905(4) -0.5163(3) 0.0384(15) Uiso 1.000000 GR
H01l H 0.744(2) 0.2511(5) -0.4465(16) 0.0384(15) Uiso 1.000000 GR
C51 C 0.8275(4) 0.27699(15) 0.0508(3) 0.0240(9) Uani 1.000000 .
H01a H 0.817(3) 0.2873(3) -0.0124(3) 0.0360(14) Uiso 1.000000 GR
H01b H 0.9109(11) 0.2649(8) 0.0592(17) 0.0360(14) Uiso 1.000000 GR
H01c H 0.769(2) 0.2518(5) 0.0648(16) 0.0360(14) Uiso 1.000000 GR
C52 C 0.6547(4) 0.43492(15) 0.0852(3) 0.0193(9) Uani 1.000000 .
C67 C 1.3591(5) 0.32270(16) -0.3273(4) 0.0291(11) Uani 1.000000 .
H01Z H 1.4413(5) 0.33259(16) -0.3177(4) 0.0349(13) Uiso 1.000000 R
C34 C 0.0871(4) 0.53882(17) 0.7401(3) 0.0249(10) Uani 1.000000 .
H02 H 0.041(3) 0.5123(8) 0.7135(5) 0.0374(15) Uiso 1.000000 GR
H H 0.1453(5) 0.5267(11) 0.7854(13) 0.0374(15) Uiso 1.000000 GR
Ha H 0.030(2) 0.5608(4) 0.7695(16) 0.0374(15) Uiso 1.000000 GR
C71 C 0.6410(4) 0.34604(16) -0.1467(3) 0.0232(9) Uani 1.000000 .
C57 C 1.2875(4) 0.44058(18) 0.1170(4) 0.0325(12) Uani 1.000000 .
H02a H 1.3031(4) 0.4567(12) 0.0590(13) 0.0488(17) Uiso 1.000000 GR
H02b H 1.3247(6) 0.4588(11) 0.1667(14) 0.0488(17) Uiso 1.000000 GR
H02c H 1.3232(7) 0.40869(18) 0.115(3) 0.0488(17) Uiso 1.000000 GR
C23 C 0.0011(5) 0.58071(16) 0.3196(3) 0.0266(10) Uani 1.000000 .
H0aa H 0.0651(5) 0.60033(16) 0.2904(3) 0.0319(12) Uiso 1.000000 R
Hb H -0.0437(5) 0.56381(16) 0.2707(3) 0.0319(12) Uiso 1.000000 R
C1 C 0.3166(4) 0.53925(15) 0.9222(3) 0.0224(9) Uani 1.000000 .
C61 C 1.0941(4) 0.40649(18) -0.1052(3) 0.0271(10) Uani 1.000000 .
H4aa H 1.1185(4) 0.41571(18) -0.1676(3) 0.0326(12) Uiso 1.000000 R
Hc H 1.1517(4) 0.42176(18) -0.0621(3) 0.0326(12) Uiso 1.000000 R
C56 C 1.1556(4) 0.43703(14) 0.1315(3) 0.0194(9) Uani 1.000000 .
C73 C 0.8977(4) 0.42457(15) -0.4056(3) 0.0193(9) Uani 1.000000 .
C4 C 0.5896(4) 0.59541(18) 0.8542(3) 0.0278(10) Uani 1.000000 .
H02p H 0.6177(4) 0.58598(18) 0.9157(3) 0.0334(12) Uiso 1.000000 R
H02q H 0.6473(4) 0.58185(18) 0.8093(3) 0.0334(12) Uiso 1.000000 R
C22 C 0.0622(4) 0.54448(15) 0.3808(3) 0.0193(8) Uani 1.000000 .
H029 H -0.0003(4) 0.53124(15) 0.4235(3) 0.0232(10) Uiso 1.000000 R
C21 C 0.1227(4) 0.50350(15) 0.3294(3) 0.0222(9) Uani 1.000000 .
H1aa H 0.1454(4) 0.51335(15) 0.2670(3) 0.0267(11) Uiso 1.000000 R
Hd H 0.0670(4) 0.47587(15) 0.3255(3) 0.0267(11) Uiso 1.000000 R
C9 C 0.8236(5) 0.69582(16) 1.1585(3) 0.0296(11) Uani 1.000000 .
H02t H 0.8847(5) 0.70093(16) 1.2036(3) 0.0355(13) Uiso 1.000000 R
C30 C -0.0778(4) 0.69853(16) 0.5950(3) 0.0251(10) Uani 1.000000 .
H2aa H 0.0077(4) 0.70248(16) 0.6045(3) 0.0301(12) Uiso 1.000000 R
C25 C -0.1188(4) 0.67508(15) 0.5179(3) 0.0213(9) Uani 1.000000 .
C43 C 0.4127(4) 0.38582(16) 0.3854(3) 0.0260(10) Uani 1.000000 .
H02d H 0.3593(4) 0.40535(16) 0.3458(3) 0.0312(12) Uiso 1.000000 R
H02e H 0.3601(4) 0.36976(16) 0.4307(3) 0.0312(12) Uiso 1.000000 R
C74 C 0.9701(5) 0.44693(17) -0.4804(3) 0.0306(11) Uani 1.000000 .
H5aa H 1.004(3) 0.4771(7) -0.4591(9) 0.0459(16) Uiso 1.000000 GR
He H 1.037(2) 0.4256(6) -0.4983(18) 0.0459(16) Uiso 1.000000 GR
Hf H 0.9166(9) 0.4528(12) -0.5329(10) 0.0459(16) Uiso 1.000000 GR
C2 C 0.4595(4) 0.52203(18) 0.8166(3) 0.0300(11) Uani 1.000000 .
H02u H 0.5333(4) 0.50606(18) 0.8409(3) 0.0360(13) Uiso 1.000000 R
H02v H 0.4547(4) 0.51635(18) 0.7502(3) 0.0360(13) Uiso 1.000000 R
C17 C 0.4655(4) 0.55099(17) 1.2330(3) 0.0286(10) Uani 1.000000 .
H02w H 0.494(3) 0.5195(6) 1.2142(10) 0.0429(16) Uiso 1.000000 GR
H02x H 0.5364(19) 0.5711(7) 1.2467(17) 0.0429(16) Uiso 1.000000 GR
H02y H 0.4143(11) 0.5481(12) 1.2874(8) 0.0429(16) Uiso 1.000000 GR
C10 C 0.8548(4) 0.67671(17) 1.0756(4) 0.0305(11) Uani 1.000000 .
H02z H 0.9375(4) 0.66823(17) 1.0641(4) 0.0366(13) Uiso 1.000000 R
C47 C 0.2050(4) 0.29566(16) 0.1071(4) 0.0278(10) Uani 1.000000 .
H02J H 0.1466(4) 0.28464(16) 0.0639(4) 0.0334(12) Uiso 1.000000 R
C53 C 0.5875(4) 0.45972(17) 0.0096(3) 0.0281(10) Uani 1.000000 .
H02f H 0.534(2) 0.4842(9) 0.0353(4) 0.0422(16) Uiso 1.000000 GR
H02g H 0.6467(4) 0.4745(11) -0.0316(14) 0.0422(16) Uiso 1.000000 GR
H02h H 0.538(3) 0.4366(3) -0.0242(15) 0.0422(16) Uiso 1.000000 GR
C45 C 0.4155(4) 0.30464(15) 0.1557(3) 0.0222(9) Uani 1.000000 .
H02L H 0.5005(4) 0.30038(15) 0.1451(3) 0.0266(11) Uiso 1.000000 R
C42 C 0.5031(5) 0.41800(16) 0.4348(3) 0.0275(10) Uani 1.000000 .
H02i H 0.4599(5) 0.43458(16) 0.4847(3) 0.0330(12) Uiso 1.000000 R
H02k H 0.5681(5) 0.39820(16) 0.4625(3) 0.0330(12) Uiso 1.000000 R
C49 C 0.2519(4) 0.33263(17) 0.2501(3) 0.0278(10) Uani 1.000000 .
H02N H 0.2247(4) 0.34755(17) 0.3044(3) 0.0334(13) Uiso 1.000000 R
C60 C 0.9668(4) 0.42429(16) -0.0871(3) 0.0250(10) Uani 1.000000 .
H6aa H 0.9314(4) 0.40609(16) -0.0350(3) 0.0299(12) Uiso 1.000000 R
C44 C 0.3744(4) 0.32573(15) 0.2350(3) 0.0224(9) Uani 1.000000 .
C63 C 1.1525(4) 0.31528(15) -0.2724(3) 0.0218(9) Uani 1.000000 .
C41 C 0.5622(4) 0.45472(16) 0.3731(3) 0.0224(9) Uani 1.000000 .
H02R H 0.4987(4) 0.46787(16) 0.3309(3) 0.0269(11) Uiso 1.000000 R
C46 C 0.3288(5) 0.28977(16) 0.0917(3) 0.0260(10) Uani 1.000000 .
H02S H 0.3554(5) 0.27538(16) 0.0368(3) 0.0312(12) Uiso 1.000000 R
C6 C 0.6450(4) 0.68191(16) 1.0262(3) 0.0236(10) Uani 1.000000 .
C66 C 1.3270(5) 0.30089(16) -0.4082(3) 0.0293(10) Uani 1.000000 .
H7aa H 1.3863(5) 0.29595(16) -0.4545(3) 0.0352(13) Uiso 1.000000 R
C40 C 0.6224(4) 0.49546(16) 0.4249(3) 0.0268(10) Uani 1.000000 .
H02m H 0.6464(4) 0.48537(16) 0.4870(3) 0.0322(12) Uiso 1.000000 R
H02o H 0.5662(4) 0.52291(16) 0.4296(3) 0.0322(12) Uiso 1.000000 R
C26 C -0.2449(4) 0.66829(16) 0.5066(3) 0.0257(10) Uani 1.000000 .
H3aa H -0.2747(4) 0.65154(16) 0.4549(3) 0.0308(12) Uiso 1.000000 R
C18 C -0.1080(4) 0.55918(15) 1.1046(3) 0.0238(10) Uani 1.000000 .
C76 C 0.2645(5) 0.44146(19) -0.3702(4) 0.0401(14) Uani 1.000000 .
H8aa H 0.2510(5) 0.4562(14) -0.4297(13) 0.060(2) Uiso 1.000000 GR
Hg H 0.2298(8) 0.4094(2) -0.370(3) 0.060(2) Uiso 1.000000 GR
Hh H 0.2247(7) 0.4605(13) -0.3230(16) 0.060(2) Uiso 1.000000 GR
C72 C 0.5660(5) 0.32266(18) -0.0731(3) 0.0316(11) Uani 1.000000 .
H9aa H 0.585(3) 0.3373(9) -0.0143(5) 0.0475(17) Uiso 1.000000 GR
Hi H 0.4787(5) 0.3268(12) -0.0866(14) 0.0475(17) Uiso 1.000000 GR
Hj H 0.585(3) 0.2887(3) -0.0707(17) 0.0475(17) Uiso 1.000000 GR
C55 C 0.9595(5) 0.32599(18) 0.4261(3) 0.0326(12) Uani 1.000000 .
H03a H 0.928(2) 0.3365(10) 0.4851(3) 0.0489(17) Uiso 1.000000 GR
H03b H 0.948(3) 0.2917(2) 0.4198(16) 0.0489(17) Uiso 1.000000 GR
H03c H 1.0470(7) 0.3334(11) 0.4221(16) 0.0489(17) Uiso 1.000000 GR
C68 C 1.2732(4) 0.33021(16) -0.2606(3) 0.0252(10) Uani 1.000000 .
H031 H 1.2964(4) 0.34574(16) -0.2058(3) 0.0303(12) Uiso 1.000000 R
C59 C 0.9574(5) 0.47693(17) -0.0668(3) 0.0294(11) Uani 1.000000 .
H03x H 1.0302(5) 0.49395(17) -0.0899(3) 0.0353(13) Uiso 1.000000 R
H03y H 0.9511(5) 0.48239(17) -0.0004(3) 0.0353(13) Uiso 1.000000 R
C8 C 0.7018(5) 0.70768(17) 1.1762(4) 0.0303(11) Uani 1.000000 .
H033 H 0.6797(5) 0.72051(17) 1.2336(4) 0.0364(13) Uiso 1.000000 R
C37 C 0.6577(4) 0.56210(15) 0.6213(3) 0.0218(9) Uani 1.000000 .
C48 C 0.1679(5) 0.31748(17) 0.1848(4) 0.0305(11) Uani 1.000000 .
H035 H 0.0830(5) 0.32247(17) 0.1948(4) 0.0367(13) Uiso 1.000000 R
C62 C 1.1038(4) 0.35315(18) -0.0956(3) 0.0318(11) Uani 1.000000 .
H03z H 1.0632(4) 0.34370(18) -0.0383(3) 0.0381(14) Uiso 1.000000 R
Hk H 1.1914(4) 0.34464(18) -0.0900(3) 0.0381(14) Uiso 1.000000 R
C65 C 1.2065(5) 0.28633(17) -0.4208(4) 0.0305(11) Uani 1.000000 .
H037 H 1.1834(5) 0.27115(17) -0.4759(4) 0.0366(13) Uiso 1.000000 R
C75 C 0.3957(4) 0.43884(16) -0.3517(3) 0.0246(10) Uani 1.000000 .
C28 C -0.2845(5) 0.71041(17) 0.6462(4) 0.0288(10) Uani 1.000000 .
H039 H -0.3406(5) 0.72295(17) 0.6892(4) 0.0346(12) Uiso 1.000000 R
C15 C 0.0621(5) 0.67018(18) 0.8175(3) 0.0311(11) Uani 1.000000 .
H03d H 0.093(2) 0.7022(5) 0.8052(17) 0.0466(17) Uiso 1.000000 GR
H03e H 0.070(3) 0.6507(7) 0.7626(8) 0.0466(17) Uiso 1.000000 GR
H03f H -0.0242(7) 0.6718(12) 0.8352(10) 0.0466(17) Uiso 1.000000 GR
C7 C 0.6136(5) 0.70072(16) 1.1101(3) 0.0272(10) Uani 1.000000 .
H03g H 0.5308(5) 0.70888(16) 1.1222(3) 0.0326(12) Uiso 1.000000 R
C24 C -0.0875(4) 0.61315(16) 0.3690(3) 0.0262(10) Uani 1.000000 .
H03n H -0.1395(4) 0.59390(16) 0.4099(3) 0.0314(12) Uiso 1.000000 R
H03o H -0.1416(4) 0.62880(16) 0.3239(3) 0.0314(12) Uiso 1.000000 R
C64 C 1.1194(4) 0.29379(17) -0.3532(4) 0.0286(11) Uani 1.000000 .
H03 H 1.0371(4) 0.28406(17) -0.3628(4) 0.0343(13) Uiso 1.000000 R
C38 C 0.7874(5) 0.55699(19) 0.6355(4) 0.0361(12) Uani 1.000000 .
H03p H 0.8244(7) 0.5423(13) 0.5817(11) 0.0541(19) Uiso 1.000000 GR
H03q H 0.8241(7) 0.5883(2) 0.646(3) 0.0541(19) Uiso 1.000000 GR
H03r H 0.8022(5) 0.5369(11) 0.6888(16) 0.0541(19) Uiso 1.000000 GR
C3 C 0.4627(4) 0.57507(17) 0.8372(3) 0.0259(10) Uani 1.000000 .
H03h H 0.4235(4) 0.59264(17) 0.7857(3) 0.0311(12) Uiso 1.000000 R
C29 C -0.1595(5) 0.71634(17) 0.6584(3) 0.0292(11) Uani 1.000000 .
H03s H -0.1297(5) 0.73269(17) 0.7105(3) 0.0350(13) Uiso 1.000000 R
C36 C 0.4612(5) 0.67273(18) 0.3270(3) 0.0306(11) Uani 1.000000 .
H03t H 0.434(3) 0.6600(9) 0.2684(3) 0.0459(16) Uiso 1.000000 GR
H03u H 0.444(3) 0.7068(2) 0.3293(16) 0.0459(16) Uiso 1.000000 GR
H03v H 0.5494(5) 0.6674(11) 0.3338(15) 0.0459(16) Uiso 1.000000 GR
C27 C -0.3268(5) 0.68586(17) 0.5701(4) 0.0331(12) Uani 1.000000 .
H03w H -0.4122(5) 0.68111(17) 0.5618(4) 0.0397(14) Uiso 1.000000 R
C19 C -0.2375(5) 0.55834(18) 1.1238(4) 0.0389(13) Uani 1.000000 .
H03i H -0.2836(5) 0.5573(15) 1.0666(4) 0.058(2) Uiso 1.000000 GR
H03j H -0.2568(8) 0.5302(8) 1.160(2) 0.058(2) Uiso 1.000000 GR
H03k H -0.2599(8) 0.5869(7) 1.158(2) 0.058(2) Uiso 1.000000 GR
C5 C 0.5915(5) 0.64904(19) 0.8468(3) 0.0368(13) Uani 1.000000 .
H03l H 0.5461(5) 0.65839(19) 0.7912(3) 0.0442(16) Uiso 1.000000 R
H03m H 0.6774(5) 0.65944(19) 0.8392(3) 0.0442(16) Uiso 1.000000 R

loop_
_atom_site_aniso_label
_atom_site_aniso_U_11
_atom_site_aniso_U_22
_atom_site_aniso_U_33
_atom_site_aniso_U_12
_atom_site_aniso_U_13
_atom_site_aniso_U_23
Rh5 0.01440(15) 0.01943(15) 0.01346(15) 0.00298(12) 0.00150(12) 0.00083(12)
Rh2 0.01491(15) 0.01767(15) 0.01593(15) -0.00010(13) -0.00016(12) -0.00124(13)
Rh3 0.01396(15) 0.01721(15) 0.01230(14) -0.00162(12) -0.00109(11) -0.00011(11)
Rh4 0.01227(14) 0.01952(15) 0.01415(14) -0.00094(13) 0.00008(11) -0.00127(12)
Rh1 0.01520(15) 0.01984(16) 0.01518(15) 0.00036(12) -0.00070(12) 0.00231(12)
Rh7 0.01445(15) 0.01870(15) 0.01409(15) -0.00037(12) 0.00007(12) 0.00138(12)
Rh8 0.01512(15) 0.01756(15) 0.01593(15) 0.00082(13) -0.00006(12) -0.00114(12)
Rh6 0.01303(14) 0.02066(16) 0.01409(14) 0.00130(13) 0.00012(11) -0.00140(12)
S3 0.0194(5) 0.0229(5) 0.0207(5) 0.0041(4) 0.0052(4) 0.0046(4)
S2 0.0187(5) 0.0213(5) 0.0189(5) -0.0006(4) -0.0029(4) 0.0022(4)
S4 0.0183(5) 0.0300(6) 0.0274(6) 0.0023(5) -0.0003(4) 0.0096(5)
S1 0.0191(5) 0.0341(6) 0.0260(6) -0.0042(5) -0.0035(4) 0.0110(5)
O20 0.0135(14) 0.0266(16) 0.0168(14) -0.0001(12) 0.0026(11) -0.0025(12)
O28 0.0160(15) 0.0220(15) 0.0203(15) 0.0014(12) 0.0010(12) -0.0019(12)
O18 0.0180(15) 0.0262(16) 0.0207(15) 0.0027(13) 0.0001(12) -0.0077(13)
O5 0.0191(16) 0.0258(16) 0.0224(16) 0.0039(13) -0.0039(13) 0.0044(13)
O10 0.0165(15) 0.0252(16) 0.0229(16) 0.0000(12) 0.0001(12) -0.0063(13)
O14 0.0137(15) 0.0247(16) 0.0205(15) 0.0007(12) -0.0014(12) 0.0035(12)
O15 0.0210(16) 0.0306(17) 0.0138(14) -0.0037(13) 0.0009(12) 0.0027(12)
O12 0.0176(15) 0.0232(16) 0.0154(14) -0.0005(12) -0.0024(12) -0.0033(12)
O27 0.0170(15) 0.0189(15) 0.0204(15) 0.0007(12) 0.0004(12) -0.0002(12)
O16 0.0148(14) 0.0303(17) 0.0170(14) -0.0036(13) 0.0037(11) -0.0001(13)
O19 0.0182(15) 0.0203(15) 0.0214(15) -0.0006(12) 0.0045(12) -0.0016(12)
O13 0.0164(14) 0.0231(14) 0.0150(13) -0.0009(13) 0.0010(11) 0.0036(12)
O22 0.0170(15) 0.0274(16) 0.0180(15) 0.0031(13) 0.0013(12) 0.0032(13)
O11 0.0175(15) 0.0195(15) 0.0182(14) -0.0023(12) -0.0029(12) -0.0013(12)
O2 0.0268(18) 0.0196(16) 0.0222(16) 0.0008(13) -0.0017(13) -0.0039(13)
O3 0.0163(15) 0.0213(15) 0.0214(15) 0.0015(12) -0.0023(12) -0.0040(12)
O7 0.0131(14) 0.0260(16) 0.0197(15) 0.0008(12) -0.0003(11) 0.0054(12)
O23 0.0236(16) 0.0297(17) 0.0152(14) 0.0073(13) 0.0032(12) 0.0057(12)
O31 0.0155(14) 0.0243(16) 0.0194(15) -0.0003(12) 0.0014(12) 0.0039(12)
O4 0.0157(14) 0.0212(15) 0.0218(15) -0.0003(12) -0.0017(12) -0.0042(12)
O9 0.0198(16) 0.0258(16) 0.0251(16) -0.0006(13) -0.0006(13) -0.0088(13)
O26 0.0250(17) 0.0219(16) 0.0250(17) 0.0010(13) 0.0010(13) -0.0048(13)
O17 0.0218(17) 0.0261(17) 0.0264(17) 0.0054(13) -0.0002(13) -0.0114(13)
O24 0.0188(15) 0.0313(17) 0.0152(14) 0.0057(13) -0.0010(12) 0.0023(13)
O32 0.0221(16) 0.0231(16) 0.0184(15) -0.0001(13) 0.0008(12) 0.0035(12)
O6 0.0166(14) 0.0269(16) 0.0208(15) 0.0036(13) -0.0052(12) -0.0005(13)
O25 0.0262(17) 0.0316(18) 0.0254(17) -0.0102(14) 0.0013(14) -0.0114(14)
O8 0.0182(15) 0.0222(16) 0.0192(15) 0.0008(12) 0.0015(12) 0.0034(12)
O1 0.0274(18) 0.0295(17) 0.0226(16) 0.0072(14) 0.0004(14) -0.0074(13)
O30 0.0178(15) 0.0284(16) 0.0176(14) -0.0008(13) 0.0033(12) -0.0006(13)
O29 0.0182(16) 0.0274(17) 0.0216(16) -0.0048(13) 0.0009(12) 0.0044(13)
O21 0.0154(14) 0.0314(16) 0.0151(14) 0.0046(13) -0.0002(11) 0.0036(13)
N7 0.0198(18) 0.025(2) 0.0156(17) -0.0036(15) -0.0047(14) -0.0008(14)
N1 0.0178(18) 0.029(2) 0.0163(17) 0.0028(15) 0.0029(14) -0.0012(15)
C39 0.017(2) 0.023(2) 0.021(2) 0.0048(17) -0.0031(17) -0.0021(17)
N3 0.0155(17) 0.0218(18) 0.0155(17) -0.0035(14) -0.0018(14) -0.0038(14)
C33 0.017(2) 0.025(2) 0.0125(19) -0.0028(17) 0.0006(16) 0.0001(16)
N5 0.0185(18) 0.0227(19) 0.0164(17) 0.0039(15) 0.0016(14) -0.0030(14)
C20 0.022(2) 0.020(2) 0.019(2) -0.0042(17) 0.0030(17) -0.0028(16)
C58 0.025(2) 0.024(2) 0.015(2) -0.0077(18) 0.0065(17) -0.0039(16)
C50 0.020(2) 0.018(2) 0.0151(19) 0.0032(16) -0.0026(16) 0.0006(15)
N2 0.023(2) 0.0237(19) 0.0230(19) -0.0041(16) 0.0023(16) -0.0029(15)
C54 0.025(2) 0.026(2) 0.014(2) 0.0112(18) 0.0000(17) -0.0024(17)
C13 0.026(3) 0.027(2) 0.034(3) 0.0029(19) -0.002(2) -0.010(2)
N6 0.0200(19) 0.026(2) 0.0180(18) 0.0033(15) -0.0020(15) -0.0075(15)
C35 0.032(3) 0.022(2) 0.016(2) -0.0087(19) 0.0040(19) -0.0040(17)
N8 0.023(2) 0.024(2) 0.030(2) 0.0065(16) -0.0014(16) -0.0029(16)
C31 0.0134(19) 0.020(2) 0.0154(19) -0.0029(16) 0.0011(15) 0.0007(15)
C11 0.030(3) 0.026(3) 0.029(3) -0.001(2) 0.002(2) -0.0018(19)
N4 0.0171(18) 0.0211(18) 0.0191(17) 0.0025(14) -0.0005(14) -0.0032(14)
C12 0.018(2) 0.019(2) 0.019(2) 0.0067(16) -0.0030(16) 0.0031(16)
C16 0.024(2) 0.021(2) 0.0139(19) 0.0018(17) -0.0007(17) 0.0005(16)
C32 0.025(2) 0.023(2) 0.023(2) -0.0011(18) -0.0025(18) -0.0020(17)
C69 0.019(2) 0.018(2) 0.019(2) -0.0011(17) 0.0002(16) 0.0021(16)
C14 0.019(2) 0.023(2) 0.024(2) 0.0084(17) -0.0039(18) -0.0012(18)
C70 0.025(2) 0.024(2) 0.027(2) 0.0004(19) -0.0011(19) -0.0065(19)
C51 0.027(2) 0.021(2) 0.024(2) 0.0048(18) 0.0051(19) -0.0017(17)
C52 0.016(2) 0.025(2) 0.017(2) 0.0032(17) 0.0007(16) 0.0014(17)
C67 0.021(2) 0.023(2) 0.042(3) -0.0019(19) 0.003(2) 0.007(2)
C34 0.016(2) 0.038(3) 0.021(2) -0.0073(19) 0.0002(17) 0.0076(19)
C71 0.023(2) 0.028(2) 0.018(2) -0.0047(19) -0.0013(18) 0.0030(18)
C57 0.021(2) 0.035(3) 0.041(3) -0.004(2) 0.002(2) 0.012(2)
C23 0.033(2) 0.031(3) 0.016(2) -0.007(2) -0.0090(18) -0.0012(18)
C1 0.025(2) 0.025(2) 0.018(2) 0.0065(18) -0.0067(18) -0.0009(17)
C61 0.016(2) 0.052(3) 0.0137(19) -0.002(2) -0.0009(16) -0.005(2)
C56 0.024(2) 0.017(2) 0.017(2) 0.0001(17) -0.0022(17) -0.0003(16)
C73 0.021(2) 0.019(2) 0.017(2) -0.0047(17) 0.0034(17) -0.0020(16)
C4 0.018(2) 0.053(3) 0.0116(19) -0.000(2) -0.0004(16) -0.006(2)
C22 0.018(2) 0.023(2) 0.017(2) -0.0057(17) -0.0030(16) -0.0025(16)
C21 0.020(2) 0.028(2) 0.018(2) -0.0041(18) 0.0003(17) -0.0058(17)
C9 0.027(3) 0.030(3) 0.031(3) -0.013(2) -0.005(2) 0.004(2)
C30 0.021(2) 0.027(2) 0.027(2) 0.0027(18) -0.0081(19) 0.0013(19)
C25 0.020(2) 0.020(2) 0.024(2) 0.0023(17) -0.0036(18) 0.0025(17)
C43 0.025(2) 0.027(2) 0.026(2) 0.0046(19) 0.0146(19) 0.0011(19)
C74 0.029(3) 0.038(3) 0.026(2) -0.006(2) -0.003(2) 0.011(2)
C2 0.024(2) 0.048(3) 0.018(2) 0.015(2) -0.0008(18) -0.003(2)
C17 0.024(2) 0.035(3) 0.027(2) 0.005(2) -0.0022(19) 0.008(2)
C10 0.018(2) 0.032(3) 0.041(3) -0.0019(19) -0.005(2) 0.003(2)
C47 0.024(2) 0.022(2) 0.038(3) 0.0025(19) -0.005(2) 0.005(2)
C53 0.019(2) 0.043(3) 0.023(2) 0.002(2) -0.0001(18) 0.008(2)
C45 0.017(2) 0.023(2) 0.027(2) 0.0010(17) 0.0030(18) 0.0016(18)
C42 0.034(3) 0.033(3) 0.016(2) 0.011(2) 0.0062(18) 0.0016(18)
C49 0.021(2) 0.033(3) 0.030(3) 0.006(2) 0.0082(19) 0.007(2)
C60 0.024(2) 0.038(3) 0.0127(19) -0.005(2) -0.0013(17) -0.0005(18)
C44 0.019(2) 0.020(2) 0.028(2) 0.0033(17) 0.0045(18) 0.0081(18)
C63 0.018(2) 0.019(2) 0.028(2) 0.0029(17) -0.0002(18) 0.0071(18)
C41 0.022(2) 0.029(2) 0.016(2) 0.0100(18) 0.0042(17) 0.0003(17)
C46 0.030(3) 0.025(2) 0.023(2) -0.0017(19) 0.0024(19) -0.0006(18)
C6 0.020(2) 0.025(2) 0.026(2) -0.0005(18) -0.0036(18) 0.0075(18)
C66 0.028(3) 0.028(2) 0.032(3) 0.004(2) 0.004(2) -0.001(2)
C40 0.026(2) 0.034(3) 0.021(2) 0.007(2) -0.0010(19) -0.0069(19)
C26 0.019(2) 0.024(2) 0.034(3) -0.0024(18) -0.0031(19) 0.0016(19)
C18 0.028(3) 0.019(2) 0.024(2) -0.0032(18) -0.0044(19) 0.0007(17)
C76 0.017(2) 0.042(3) 0.061(4) 0.000(2) 0.006(2) 0.017(3)
C72 0.023(2) 0.046(3) 0.026(2) -0.002(2) 0.004(2) 0.010(2)
C55 0.024(2) 0.049(3) 0.024(2) 0.009(2) -0.003(2) 0.010(2)
C68 0.022(2) 0.028(2) 0.026(2) -0.0041(19) -0.0036(19) -0.0000(19)
C59 0.026(2) 0.043(3) 0.019(2) -0.012(2) 0.0034(19) -0.006(2)
C8 0.031(3) 0.030(3) 0.030(3) -0.010(2) 0.003(2) 0.002(2)
C37 0.029(3) 0.019(2) 0.018(2) 0.0014(18) 0.0021(18) 0.0010(16)
C48 0.020(2) 0.032(3) 0.040(3) 0.001(2) -0.000(2) 0.005(2)
C62 0.024(2) 0.055(3) 0.016(2) 0.004(2) -0.0016(18) 0.006(2)
C65 0.033(3) 0.027(2) 0.032(3) 0.008(2) -0.005(2) -0.005(2)
C75 0.025(2) 0.025(2) 0.024(2) 0.0040(19) 0.0013(19) -0.0003(18)
C28 0.024(2) 0.029(2) 0.033(3) 0.003(2) 0.009(2) 0.004(2)
C15 0.032(3) 0.039(3) 0.021(2) 0.003(2) -0.008(2) 0.002(2)
C7 0.026(2) 0.027(2) 0.028(2) 0.001(2) 0.005(2) 0.0047(19)
C24 0.024(2) 0.028(2) 0.027(2) -0.0001(19) -0.0133(19) -0.0014(19)
C64 0.014(2) 0.031(3) 0.041(3) 0.0028(19) -0.003(2) -0.003(2)
C38 0.023(3) 0.039(3) 0.046(3) 0.007(2) -0.003(2) 0.009(2)
C3 0.020(2) 0.046(3) 0.0122(19) 0.006(2) -0.0014(17) -0.0011(18)
C29 0.028(3) 0.035(3) 0.025(2) 0.006(2) -0.004(2) -0.001(2)
C36 0.025(2) 0.043(3) 0.024(2) -0.009(2) 0.0073(19) 0.007(2)
C27 0.021(2) 0.030(3) 0.048(3) -0.002(2) -0.000(2) 0.003(2)
C19 0.024(3) 0.035(3) 0.058(4) -0.005(2) -0.001(2) 0.008(3)
C5 0.023(2) 0.067(4) 0.020(2) -0.014(2) 0.0037(19) 0.007(2)

loop_
_atom_type_symbol
_atom_type_scat_dispersion_real
_atom_type_scat_dispersion_imag
_atom_type_scat_Cromer_Mann_a1
_atom_type_scat_Cromer_Mann_a2
_atom_type_scat_Cromer_Mann_a3
_atom_type_scat_Cromer_Mann_a4
_atom_type_scat_Cromer_Mann_b1
_atom_type_scat_Cromer_Mann_b2
_atom_type_scat_Cromer_Mann_b3
_atom_type_scat_Cromer_Mann_b4
_atom_type_scat_Cromer_Mann_c
_atom_type_scat_source
_atom_type_scat_dispersion_source
C 0.00347 0.00161 2.31000 1.02000 1.58860 0.86500 20.84390 10.20750 0.56870 51.65120 0.215599998832 'International Tables Volume C Table 6.1.1.4 (pp. 500-502)' 'Henke, Gullikson and Davis, At. Data and Nucl. Data Tables, 1993, 54, 2'
H 0.00000 0.00000 0.49300 0.32291 0.14019 0.04081 10.51090 26.12570 3.14236 57.79970 0.0030380000826 'International Tables Volume C Table 6.1.1.4 (pp. 500-502)' 'Henke, Gullikson and Davis, At. Data and Nucl. Data Tables, 1993, 54, 2'
O 0.01158 0.00611 3.04850 2.28680 1.54630 0.86700 13.27710 5.70110 0.32390 32.90890 0.250800013542 'International Tables Volume C Table 6.1.1.4 (pp. 500-502)' 'Henke, Gullikson and Davis, At. Data and Nucl. Data Tables, 1993, 54, 2'
N 0.00653 0.00323 12.21260 3.13220 2.01250 1.16630 0.00570 9.89330 28.99750 0.58260 -11.5290002823 'International Tables Volume C Table 6.1.1.4 (pp. 500-502)' 'Henke, Gullikson and Davis, At. Data and Nucl. Data Tables, 1993, 54, 2'
S 0.12424 0.12443 6.90530 5.20340 1.43790 1.58630 1.46790 22.21510 0.25360 56.17200 0.866900026798 'International Tables Volume C Table 6.1.1.4 (pp. 500-502)' 'Henke, Gullikson and Davis, At. Data and Nucl. Data Tables, 1993, 54, 2'
Rh -1.11611 0.93962 19.29570 14.35010 4.73425 1.28918 0.75154 8.21758 25.87490 98.60620 5.32800006866 'International Tables Volume C Table 6.1.1.4 (pp. 500-502)' 'Henke, Gullikson and Davis, At. Data and Nucl. Data Tables, 1993, 54, 2'

loop_
_geom_angle_atom_site_label_1
_geom_angle_atom_site_label_2
_geom_angle_atom_site_label_3
_geom_angle
_geom_angle_site_symmetry_1
_geom_angle_site_symmetry_3
_geom_angle_publ_flag
S3 Rh5 Rh6 174.60(3) . . ?
O19 Rh5 Rh6 87.14(8) . . ?
O19 Rh5 S3 94.01(9) . . ?
O23 Rh5 Rh6 87.81(9) . . ?
O23 Rh5 S3 86.93(9) . . ?
O23 Rh5 O19 89.23(12) . . ?
O21 Rh5 Rh6 88.38(8) . . ?
O21 Rh5 S3 96.89(9) . . ?
O21 Rh5 O19 89.75(12) . . ?
O21 Rh5 O23 176.10(12) . . ?
N5 Rh5 Rh6 85.63(11) . . ?
N5 Rh5 S3 93.21(11) . . ?
N5 Rh5 O19 172.77(14) . . ?
N5 Rh5 O23 90.69(13) . . ?
N5 Rh5 O21 89.85(13) . . ?
O2 Rh2 Rh1 90.48(9) . . ?
O4 Rh2 Rh1 87.26(9) . . ?
O4 Rh2 O2 176.56(12) . . ?
O6 Rh2 Rh1 87.27(9) . . ?
O6 Rh2 O2 91.44(12) . . ?
O6 Rh2 O4 91.04(12) . . ?
O8 Rh2 Rh1 87.99(8) . . ?
O8 Rh2 O2 88.52(12) . . ?
O8 Rh2 O4 88.80(12) . . ?
O8 Rh2 O6 175.26(12) . . ?
N2 Rh2 Rh1 171.00(10) . . ?
N2 Rh2 O2 95.48(13) . . ?
N2 Rh2 O4 87.08(13) . . ?
N2 Rh2 O6 85.84(13) . . ?
N2 Rh2 O8 98.88(13) . . ?
S2 Rh3 Rh4 175.11(3) . . ?
O15 Rh3 Rh4 87.30(9) . . ?
O15 Rh3 S2 87.90(9) . . ?
O13 Rh3 Rh4 88.56(8) . . ?
O13 Rh3 S2 96.25(8) . . ?
O13 Rh3 O15 175.84(12) . . ?
O11 Rh3 Rh4 87.25(8) . . ?
O11 Rh3 S2 93.59(8) . . ?
O11 Rh3 O15 89.24(12) . . ?
O11 Rh3 O13 90.19(12) . . ?
N3 Rh3 Rh4 85.76(10) . . ?
N3 Rh3 S2 93.39(10) . . ?
N3 Rh3 O15 90.55(13) . . ?
N3 Rh3 O13 89.51(13) . . ?
N3 Rh3 O11 173.01(13) . . ?
O10 Rh4 Rh3 91.08(8) . . ?
O14 Rh4 Rh3 86.97(8) . . ?
O14 Rh4 O10 90.02(12) . . ?
O12 Rh4 Rh3 88.01(8) . . ?
O12 Rh4 O10 179.00(12) . . ?
O12 Rh4 O14 90.33(12) . . ?
O16 Rh4 Rh3 88.09(8) . . ?
O16 Rh4 O10 89.09(12) . . ?
O16 Rh4 O14 174.96(12) . . ?
O16 Rh4 O12 90.47(12) . . ?
N4 Rh4 Rh3 174.99(9) . . ?
N4 Rh4 O10 91.64(12) . . ?
N4 Rh4 O14 97.24(12) . . ?
N4 Rh4 O12 89.24(12) . . ?
N4 Rh4 O16 87.74(13) . . ?
S1 Rh1 Rh2 176.08(3) . . ?
O5 Rh1 Rh2 88.13(9) . . ?
O5 Rh1 S1 88.12(9) . . ?
O3 Rh1 Rh2 88.03(8) . . ?
O3 Rh1 S1 90.91(9) . . ?
O3 Rh1 O5 91.30(12) . . ?
O7 Rh1 Rh2 87.50(8) . . ?
O7 Rh1 S1 96.24(9) . . ?
O7 Rh1 O5 175.62(12) . . ?
O7 Rh1 O3 88.27(12) . . ?
N1 Rh1 Rh2 86.08(11) . . ?
N1 Rh1 S1 94.98(11) . . ?
N1 Rh1 O5 88.84(14) . . ?
N1 Rh1 O3 174.11(14) . . ?
N1 Rh1 O7 91.13(13) . . ?
S4 Rh7 Rh8 176.20(3) . . ?
O27 Rh7 Rh8 87.88(8) . . ?
O27 Rh7 S4 91.90(8) . . ?
O31 Rh7 Rh8 87.54(8) . . ?
O31 Rh7 S4 96.24(9) . . ?
O31 Rh7 O27 88.51(12) . . ?
O29 Rh7 Rh8 87.72(9) . . ?
O29 Rh7 S4 88.49(9) . . ?
O29 Rh7 O27 90.50(12) . . ?
O29 Rh7 O31 175.20(12) . . ?
N7 Rh7 Rh8 85.51(10) . . ?
N7 Rh7 S4 94.72(11) . . ?
N7 Rh7 O27 173.38(13) . . ?
N7 Rh7 O31 90.75(13) . . ?
N7 Rh7 O29 89.69(14) . . ?
O28 Rh8 Rh7 87.16(8) . . ?
O26 Rh8 Rh7 90.91(9) . . ?
O26 Rh8 O28 176.89(13) . . ?
O32 Rh8 Rh7 87.90(8) . . ?
O32 Rh8 O28 89.10(12) . . ?
O32 Rh8 O26 88.38(12) . . ?
O30 Rh8 Rh7 87.55(8) . . ?
O30 Rh8 O28 90.45(12) . . ?
O30 Rh8 O26 91.91(13) . . ?
O30 Rh8 O32 175.44(12) . . ?
N8 Rh8 Rh7 171.90(10) . . ?
N8 Rh8 O28 88.76(13) . . ?
N8 Rh8 O26 93.45(13) . . ?
N8 Rh8 O32 99.04(14) . . ?
N8 Rh8 O30 85.49(14) . . ?
O20 Rh6 Rh5 88.04(8) . . ?
O18 Rh6 Rh5 91.11(9) . . ?
O18 Rh6 O20 179.12(12) . . ?
O22 Rh6 Rh5 87.11(9) . . ?
O22 Rh6 O20 89.80(12) . . ?
O22 Rh6 O18 90.40(12) . . ?
O24 Rh6 Rh5 87.73(9) . . ?
O24 Rh6 O20 90.92(12) . . ?
O24 Rh6 O18 88.80(12) . . ?
O24 Rh6 O22 174.77(12) . . ?
N6 Rh6 Rh5 175.00(9) . . ?
N6 Rh6 O20 88.76(12) . . ?
N6 Rh6 O18 92.07(12) . . ?
N6 Rh6 O22 96.72(13) . . ?
N6 Rh6 O24 88.48(13) . . ?
C43 S3 Rh5 109.36(15) . . ?
C44 S3 Rh5 113.44(15) . . ?
C44 S3 C43 102.2(2) . . ?
C25 S2 Rh3 112.55(15) . . ?
C24 S2 Rh3 109.02(14) . . ?
C24 S2 C25 103.4(2) . . ?
C63 S4 Rh7 109.32(14) . . ?
C62 S4 Rh7 107.20(16) . . ?
C62 S4 C63 105.4(2) . . ?
C6 S1 Rh1 109.54(16) . . ?
C5 S1 Rh1 107.37(16) . . ?
C5 S1 C6 105.0(2) . . ?
C50 O20 Rh6 120.0(3) . . ?
C69 O28 Rh8 121.2(3) . . ?
C39 O18 Rh6 113.7(3) . . ?
C14 O5 Rh1 119.1(3) . . ?
C20 O10 Rh4 113.5(3) . . ?
C33 O14 Rh4 120.2(3) . . ?
C35 O15 Rh3 119.2(3) . . ?
C31 O12 Rh4 120.9(3) . . ?
C69 O27 Rh7 118.1(3) . . ?
C35 O16 Rh4 119.1(3) . . ?
C50 O19 Rh5 118.6(3) . . ?
C33 O13 Rh3 118.1(3) . . ?
C52 O22 Rh6 119.9(3) . . ?
C31 O11 Rh3 119.0(3) . . ?
C1 O2 Rh2 113.7(3) . . ?
C12 O3 Rh1 117.8(3) . . ?
C16 O7 Rh1 119.1(3) . . ?
C54 O23 Rh5 118.8(3) . . ?
C73 O31 Rh7 119.0(3) . . ?
C12 O4 Rh2 120.8(3) . . ?
C21 O9 C20 105.4(3) . . ?
C58 O26 Rh8 113.2(3) . . ?
C40 O17 C39 105.3(3) . . ?
C54 O24 Rh6 119.3(3) . . ?
C73 O32 Rh8 118.5(3) . . ?
C14 O6 Rh2 120.2(3) . . ?
C59 O25 C58 105.0(3) . . ?
C16 O8 Rh2 118.7(3) . . ?
C2 O1 C1 105.9(4) . . ?
C71 O30 Rh8 119.2(3) . . ?
C71 O29 Rh7 119.4(3) . . ?
C52 O21 Rh5 118.6(3) . . ?
C58 N7 Rh7 121.2(3) . . ?
C60 N7 Rh7 129.0(3) . . ?
C60 N7 C58 109.6(4) . . ?
C1 N1 Rh1 120.7(3) . . ?
C3 N1 Rh1 129.4(3) . . ?
C3 N1 C1 109.5(4) . . ?
O17 C39 O18 116.9(4) . . ?
N5 C39 O18 128.4(4) . . ?
N5 C39 O17 114.8(4) . . ?
C20 N3 Rh3 121.0(3) . . ?
C22 N3 Rh3 129.5(3) . . ?
C22 N3 C20 109.3(3) . . ?
O13 C33 O14 126.1(4) . . ?
C34 C33 O14 117.3(4) . . ?
C34 C33 O13 116.6(4) . . ?
C39 N5 Rh5 121.1(3) . . ?
C41 N5 Rh5 129.3(3) . . ?
C41 N5 C39 109.2(4) . . ?
O9 C20 O10 116.8(4) . . ?
N3 C20 O10 128.6(4) . . ?
N3 C20 O9 114.6(4) . . ?
O25 C58 O26 116.5(4) . . ?
N7 C58 O26 128.4(4) . . ?
N7 C58 O25 115.1(4) . . ?
O19 C50 O20 126.2(4) . . ?
C51 C50 O20 115.7(4) . . ?
C51 C50 O19 118.1(4) . . ?
C18 N2 Rh2 156.1(4) . . ?
O24 C54 O23 126.3(4) . . ?
C55 C54 O23 116.6(4) . . ?
C55 C54 O24 117.2(4) . . ?
H01e C13 H01d 109.5 . . ?
H01f C13 H01d 109.5 . . ?
H01f C13 H01e 109.5 . . ?
C12 C13 H01d 109.5 . . ?
C12 C13 H01e 109.5 . . ?
C12 C13 H01f 109.5 . . ?
C56 N6 Rh6 163.0(3) . . ?
O16 C35 O15 126.2(4) . . ?
C36 C35 O15 116.1(4) . . ?
C36 C35 O16 117.7(4) . . ?
C75 N8 Rh8 158.0(4) . . ?
O11 C31 O12 124.8(4) . . ?
C32 C31 O12 116.9(4) . . ?
C32 C31 O11 118.3(4) . . ?
C10 C11 H01P 120.3(3) . . ?
C6 C11 H01P 120.3(3) . . ?
C6 C11 C10 119.4(5) . . ?
C37 N4 Rh4 163.9(3) . . ?
O4 C12 O3 125.6(4) . . ?
C13 C12 O3 117.6(4) . . ?
C13 C12 O4 116.8(4) . . ?
O8 C16 O7 126.4(4) . . ?
C17 C16 O7 117.2(4) . . ?
C17 C16 O8 116.4(4) . . ?
H01g C32 C31 109.5 . . ?
H01h C32 C31 109.5 . . ?
H01h C32 H01g 109.5 . . ?
H01i C32 C31 109.5 . . ?
H01i C32 H01g 109.5 . . ?
H01i C32 H01h 109.5 . . ?
O27 C69 O28 125.3(4) . . ?
C70 C69 O28 116.7(4) . . ?
C70 C69 O27 118.0(4) . . ?
O6 C14 O5 125.0(4) . . ?
C15 C14 O5 117.0(4) . . ?
C15 C14 O6 118.0(4) . . ?
H01j C70 C69 109.5 . . ?
H01k C70 C69 109.5 . . ?
H01k C70 H01j 109.5 . . ?
H01l C70 C69 109.5 . . ?
H01l C70 H01j 109.5 . . ?
H01l C70 H01k 109.5 . . ?
H01a C51 C50 109.5 . . ?
H01b C51 C50 109.5 . . ?
H01b C51 H01a 109.5 . . ?
H01c C51 C50 109.5 . . ?
H01c C51 H01a 109.5 . . ?
H01c C51 H01b 109.5 . . ?
O21 C52 O22 125.9(4) . . ?
C53 C52 O22 116.8(4) . . ?
C53 C52 O21 117.2(4) . . ?
C66 C67 H01Z 119.7(3) . . ?
C68 C67 H01Z 119.7(3) . . ?
C68 C67 C66 120.7(5) . . ?
H02 C34 C33 109.5 . . ?
H C34 C33 109.5 . . ?
H C34 H02 109.5 . . ?
Ha C34 C33 109.5 . . ?
Ha C34 H02 109.5 . . ?
Ha C34 H 109.5 . . ?
O29 C71 O30 125.6(4) . . ?
C72 C71 O30 117.0(4) . . ?
C72 C71 O29 117.4(4) . . ?
H02b C57 H02a 109.5 . . ?
H02c C57 H02a 109.5 . . ?
H02c C57 H02b 109.5 . . ?
C56 C57 H02a 109.5 . . ?
C56 C57 H02b 109.5 . . ?
C56 C57 H02c 109.5 . . ?
Hb C23 H0aa 107.7 . . ?
C22 C23 H0aa 108.8(2) . . ?
C22 C23 Hb 108.8(2) . . ?
C24 C23 H0aa 108.8(3) . . ?
C24 C23 Hb 108.8(2) . . ?
C24 C23 C22 113.7(4) . . ?
O1 C1 O2 117.5(4) . . ?
N1 C1 O2 128.3(4) . . ?
N1 C1 O1 114.2(4) . . ?
Hc C61 H4aa 107.9 . . ?
C60 C61 H4aa 109.1(2) . . ?
C60 C61 Hc 109.1(2) . . ?
C62 C61 H4aa 109.1(2) . . ?
C62 C61 Hc 109.1(2) . . ?
C62 C61 C60 112.3(4) . . ?
C57 C56 N6 179.5(5) . . ?
O32 C73 O31 126.7(4) . . ?
C74 C73 O31 117.1(4) . . ?
C74 C73 O32 116.1(4) . . ?
H02q C4 H02p 107.9 . . ?
C3 C4 H02p 109.2(2) . . ?
C3 C4 H02q 109.2(2) . . ?
C5 C4 H02p 109.2(3) . . ?
C5 C4 H02q 109.2(3) . . ?
C5 C4 C3 112.2(4) . . ?
C23 C22 N3 114.7(3) . . ?
H029 C22 N3 108.9(2) . . ?
H029 C22 C23 108.9(3) . . ?
C21 C22 N3 101.1(3) . . ?
C21 C22 C23 113.9(4) . . ?
C21 C22 H029 108.9(2) . . ?
C22 C21 O9 104.7(3) . . ?
H1aa C21 O9 110.8(2) . . ?
H1aa C21 C22 110.8(2) . . ?
Hd C21 O9 110.8(2) . . ?
Hd C21 C22 110.8(2) . . ?
Hd C21 H1aa 108.9 . . ?
C10 C9 H02t 120.1(3) . . ?
C8 C9 H02t 120.1(3) . . ?
C8 C9 C10 119.8(5) . . ?
C25 C30 H2aa 119.5(3) . . ?
C29 C30 H2aa 119.5(3) . . ?
C29 C30 C25 121.0(4) . . ?
C30 C25 S2 117.7(4) . . ?
C26 C25 S2 123.6(4) . . ?
C26 C25 C30 118.6(4) . . ?
H02d C43 S3 109.22(16) . . ?
H02e C43 S3 109.22(14) . . ?
H02e C43 H02d 107.9 . . ?
C42 C43 S3 111.9(3) . . ?
C42 C43 H02d 109.2(2) . . ?
C42 C43 H02e 109.2(2) . . ?
H5aa C74 C73 109.5 . . ?
He C74 C73 109.5 . . ?
He C74 H5aa 109.5 . . ?
Hf C74 C73 109.5 . . ?
Hf C74 H5aa 109.5 . . ?
Hf C74 He 109.5 . . ?
H02u C2 O1 110.8(2) . . ?
H02v C2 O1 110.8(2) . . ?
H02v C2 H02u 108.9 . . ?
C3 C2 O1 104.6(4) . . ?
C3 C2 H02u 110.8(2) . . ?
C3 C2 H02v 110.8(2) . . ?
H02w C17 C16 109.5 . . ?
H02x C17 C16 109.5 . . ?
H02x C17 H02w 109.5 . . ?
H02y C17 C16 109.5 . . ?
H02y C17 H02w 109.5 . . ?
H02y C17 H02x 109.5 . . ?
C9 C10 C11 120.7(5) . . ?
H02z C10 C11 119.7(3) . . ?
H02z C10 C9 119.7(3) . . ?
C46 C47 H02J 120.5(3) . . ?
C48 C47 H02J 120.5(3) . . ?
C48 C47 C46 119.0(5) . . ?
H02f C53 C52 109.5 . . ?
H02g C53 C52 109.5 . . ?
H02g C53 H02f 109.5 . . ?
H02h C53 C52 109.5 . . ?
H02h C53 H02f 109.5 . . ?
H02h C53 H02g 109.5 . . ?
C44 C45 H02L 120.8(3) . . ?
C46 C45 H02L 120.8(3) . . ?
C46 C45 C44 118.4(4) . . ?
H02i C42 C43 108.9(2) . . ?
H02k C42 C43 108.9(2) . . ?
H02k C42 H02i 107.7 . . ?
C41 C42 C43 113.4(4) . . ?
C41 C42 H02i 108.9(2) . . ?
C41 C42 H02k 108.9(2) . . ?
C44 C49 H02N 120.4(3) . . ?
C48 C49 H02N 120.4(3) . . ?
C48 C49 C44 119.1(5) . . ?
C61 C60 N7 113.5(4) . . ?
H6aa C60 N7 108.9(2) . . ?
H6aa C60 C61 108.9(3) . . ?
C59 C60 N7 101.1(4) . . ?
C59 C60 C61 115.1(4) . . ?
C59 C60 H6aa 108.9(2) . . ?
C45 C44 S3 115.9(3) . . ?
C49 C44 S3 123.0(4) . . ?
C49 C44 C45 121.1(5) . . ?
C68 C63 S4 125.0(4) . . ?
C64 C63 S4 115.9(4) . . ?
C64 C63 C68 119.0(4) . . ?
C42 C41 N5 114.4(4) . . ?
H02R C41 N5 109.1(2) . . ?
H02R C41 C42 109.1(3) . . ?
C40 C41 N5 101.3(4) . . ?
C40 C41 C42 113.5(4) . . ?
C40 C41 H02R 109.1(2) . . ?
C45 C46 C47 121.0(4) . . ?
H02S C46 C47 119.5(3) . . ?
H02S C46 C45 119.5(3) . . ?
C11 C6 S1 124.1(4) . . ?
C7 C6 S1 115.9(4) . . ?
C7 C6 C11 119.8(4) . . ?
H7aa C66 C67 120.6(3) . . ?
C65 C66 C67 118.8(5) . . ?
C65 C66 H7aa 120.6(3) . . ?
C41 C40 O17 104.5(3) . . ?
H02m C40 O17 110.9(2) . . ?
H02m C40 C41 110.9(2) . . ?
H02o C40 O17 110.9(2) . . ?
H02o C40 C41 110.9(2) . . ?
H02o C40 H02m 108.9 . . ?
H3aa C26 C25 119.8(3) . . ?
C27 C26 C25 120.5(5) . . ?
C27 C26 H3aa 119.8(3) . . ?
C19 C18 N2 177.3(5) . . ?
Hg C76 H8aa 109.5 . . ?
Hh C76 H8aa 109.5 . . ?
Hh C76 Hg 109.5 . . ?
C75 C76 H8aa 109.5 . . ?
C75 C76 Hg 109.5 . . ?
C75 C76 Hh 109.5 . . ?
H9aa C72 C71 109.5 . . ?
Hi C72 C71 109.5 . . ?
Hi C72 H9aa 109.5 . . ?
Hj C72 C71 109.5 . . ?
Hj C72 H9aa 109.5 . . ?
Hj C72 Hi 109.5 . . ?
H03a C55 C54 109.5 . . ?
H03b C55 C54 109.5 . . ?
H03b C55 H03a 109.5 . . ?
H03c C55 C54 109.5 . . ?
H03c C55 H03a 109.5 . . ?
H03c C55 H03b 109.5 . . ?
C63 C68 C67 120.8(5) . . ?
H031 C68 C67 119.6(3) . . ?
H031 C68 C63 119.6(3) . . ?
C60 C59 O25 105.9(4) . . ?
H03x C59 O25 110.6(2) . . ?
H03x C59 C60 110.6(3) . . ?
H03y C59 O25 110.6(2) . . ?
H03y C59 C60 110.6(2) . . ?
H03y C59 H03x 108.7 . . ?
H033 C8 C9 120.0(3) . . ?
C7 C8 C9 119.9(5) . . ?
C7 C8 H033 120.0(3) . . ?
C38 C37 N4 179.9(5) . . ?
C49 C48 C47 121.4(5) . . ?
H035 C48 C47 119.3(3) . . ?
H035 C48 C49 119.3(3) . . ?
C61 C62 S4 115.6(3) . . ?
H03z C62 S4 108.37(16) . . ?
H03z C62 C61 108.4(3) . . ?
Hk C62 S4 108.37(16) . . ?
Hk C62 C61 108.4(3) . . ?
Hk C62 H03z 107.4 . . ?
H037 C65 C66 119.7(3) . . ?
C64 C65 C66 120.6(5) . . ?
C64 C65 H037 119.7(3) . . ?
C76 C75 N8 176.6(5) . . ?
C29 C28 H039 120.4(3) . . ?
C27 C28 H039 120.4(3) . . ?
C27 C28 C29 119.2(5) . . ?
H03d C15 C14 109.5 . . ?
H03e C15 C14 109.5 . . ?
H03e C15 H03d 109.5 . . ?
H03f C15 C14 109.5 . . ?
H03f C15 H03d 109.5 . . ?
H03f C15 H03e 109.5 . . ?
C8 C7 C6 120.4(5) . . ?
H03g C7 C6 119.8(3) . . ?
H03g C7 C8 119.8(3) . . ?
C23 C24 S2 112.3(3) . . ?
H03n C24 S2 109.15(16) . . ?
H03n C24 C23 109.2(3) . . ?
H03o C24 S2 109.15(14) . . ?
H03o C24 C23 109.2(2) . . ?
H03o C24 H03n 107.9 . . ?
C65 C64 C63 120.1(4) . . ?
H03 C64 C63 119.9(3) . . ?
H03 C64 C65 119.9(3) . . ?
H03p C38 C37 109.5 . . ?
H03q C38 C37 109.5 . . ?
H03q C38 H03p 109.5 . . ?
H03r C38 C37 109.5 . . ?
H03r C38 H03p 109.5 . . ?
H03r C38 H03q 109.5 . . ?
C4 C3 N1 113.1(4) . . ?
C2 C3 N1 101.5(4) . . ?
C2 C3 C4 115.0(4) . . ?
H03h C3 N1 109.0(2) . . ?
H03h C3 C4 109.0(2) . . ?
H03h C3 C2 109.0(2) . . ?
C28 C29 C30 120.3(5) . . ?
H03s C29 C30 119.8(3) . . ?
H03s C29 C28 119.8(3) . . ?
H03t C36 C35 109.5 . . ?
H03u C36 C35 109.5 . . ?
H03u C36 H03t 109.5 . . ?
H03v C36 C35 109.5 . . ?
H03v C36 H03t 109.5 . . ?
H03v C36 H03u 109.5 . . ?
C28 C27 C26 120.4(5) . . ?
H03w C27 C26 119.8(3) . . ?
H03w C27 C28 119.8(3) . . ?
H03i C19 C18 109.5 . . ?
H03j C19 C18 109.5 . . ?
H03j C19 H03i 109.5 . . ?
H03k C19 C18 109.5 . . ?
H03k C19 H03i 109.5 . . ?
H03k C19 H03j 109.5 . . ?
C4 C5 S1 115.1(3) . . ?
H03l C5 S1 108.49(17) . . ?
H03l C5 C4 108.5(3) . . ?
H03m C5 S1 108.49(16) . . ?
H03m C5 C4 108.5(3) . . ?
H03m C5 H03l 107.5 . . ?

loop_
_geom_bond_atom_site_label_1
_geom_bond_atom_site_label_2
_geom_bond_distance
_geom_bond_site_symmetry_2
_geom_bond_publ_flag
Rh5 Rh6 2.4247(5) . ?
Rh5 S3 2.5195(11) . ?
Rh5 O19 2.082(3) . ?
Rh5 O23 2.045(3) . ?
Rh5 O21 2.043(3) . ?
Rh5 N5 2.005(3) . ?
Rh2 Rh1 2.4182(4) . ?
Rh2 O2 2.066(3) . ?
Rh2 O4 2.027(3) . ?
Rh2 O6 2.050(3) . ?
Rh2 O8 2.042(3) . ?
Rh2 N2 2.244(4) . ?
Rh3 Rh4 2.4243(4) . ?
Rh3 S2 2.5102(11) . ?
Rh3 O15 2.050(3) . ?
Rh3 O13 2.046(3) . ?
Rh3 O11 2.081(3) . ?
Rh3 N3 2.003(3) . ?
Rh4 O10 2.060(3) . ?
Rh4 O14 2.043(3) . ?
Rh4 O12 2.025(3) . ?
Rh4 O16 2.038(3) . ?
Rh4 N4 2.232(4) . ?
Rh1 S1 2.4729(11) . ?
Rh1 O5 2.041(3) . ?
Rh1 O3 2.080(3) . ?
Rh1 O7 2.041(3) . ?
Rh1 N1 1.995(4) . ?
Rh7 Rh8 2.4201(4) . ?
Rh7 S4 2.5004(11) . ?
Rh7 O27 2.074(3) . ?
Rh7 O31 2.046(3) . ?
Rh7 O29 2.040(3) . ?
Rh7 N7 2.000(3) . ?
Rh8 O28 2.034(3) . ?
Rh8 O26 2.056(3) . ?
Rh8 O32 2.039(3) . ?
Rh8 O30 2.046(3) . ?
Rh8 N8 2.234(4) . ?
Rh6 O20 2.030(3) . ?
Rh6 O18 2.054(3) . ?
Rh6 O22 2.041(3) . ?
Rh6 O24 2.033(3) . ?
Rh6 N6 2.233(4) . ?
S3 C43 1.827(4) . ?
S3 C44 1.791(5) . ?
S2 C25 1.770(5) . ?
S2 C24 1.824(4) . ?
S4 C63 1.766(5) . ?
S4 C62 1.827(5) . ?
S1 C6 1.774(5) . ?
S1 C5 1.820(5) . ?
O20 C50 1.270(5) . ?
O28 C69 1.259(5) . ?
O18 C39 1.266(5) . ?
O5 C14 1.286(5) . ?
O10 C20 1.264(5) . ?
O14 C33 1.265(5) . ?
O15 C35 1.271(6) . ?
O12 C31 1.277(5) . ?
O27 C69 1.274(5) . ?
O16 C35 1.263(6) . ?
O19 C50 1.255(5) . ?
O13 C33 1.277(5) . ?
O22 C52 1.274(5) . ?
O11 C31 1.269(5) . ?
O2 C1 1.257(6) . ?
O3 C12 1.263(5) . ?
O7 C16 1.272(5) . ?
O23 C54 1.267(6) . ?
O31 C73 1.256(5) . ?
O4 C12 1.274(5) . ?
O9 C20 1.363(5) . ?
O9 C21 1.458(5) . ?
O26 C58 1.270(6) . ?
O17 C39 1.362(5) . ?
O17 C40 1.466(6) . ?
O24 C54 1.273(6) . ?
O32 C73 1.275(5) . ?
O6 C14 1.261(6) . ?
O25 C58 1.363(5) . ?
O25 C59 1.462(6) . ?
O8 C16 1.262(5) . ?
O1 C1 1.360(5) . ?
O1 C2 1.468(6) . ?
O30 C71 1.268(5) . ?
O29 C71 1.270(6) . ?
O21 C52 1.268(5) . ?
N7 C58 1.296(6) . ?
N7 C60 1.467(5) . ?
N1 C1 1.313(6) . ?
N1 C3 1.460(6) . ?
C39 N5 1.303(6) . ?
N3 C20 1.308(6) . ?
N3 C22 1.464(5) . ?
C33 C34 1.511(6) . ?
N5 C41 1.469(5) . ?
C50 C51 1.522(6) . ?
N2 C18 1.127(6) . ?
C54 C55 1.516(6) . ?
C13 H01d 0.9800 . ?
C13 H01e 0.9800 . ?
C13 H01f 0.9800 . ?
C13 C12 1.505(6) . ?
N6 C56 1.133(6) . ?
C35 C36 1.499(6) . ?
N8 C75 1.131(6) . ?
C31 C32 1.508(6) . ?
C11 H01P 0.9500 . ?
C11 C10 1.389(7) . ?
C11 C6 1.399(7) . ?
N4 C37 1.140(6) . ?
C16 C17 1.494(6) . ?
C32 H01g 0.9800 . ?
C32 H01h 0.9800 . ?
C32 H01i 0.9800 . ?
C69 C70 1.492(6) . ?
C14 C15 1.499(6) . ?
C70 H01j 0.9800 . ?
C70 H01k 0.9800 . ?
C70 H01l 0.9800 . ?
C51 H01a 0.9800 . ?
C51 H01b 0.9800 . ?
C51 H01c 0.9800 . ?
C52 C53 1.502(6) . ?
C67 H01Z 0.9500 . ?
C67 C66 1.382(7) . ?
C67 C68 1.376(7) . ?
C34 H02 0.9800 . ?
C34 H 0.9800 . ?
C34 Ha 0.9800 . ?
C71 C72 1.510(6) . ?
C57 H02a 0.9800 . ?
C57 H02b 0.9800 . ?
C57 H02c 0.9800 . ?
C57 C56 1.460(7) . ?
C23 H0aa 0.9900 . ?
C23 Hb 0.9900 . ?
C23 C22 1.515(6) . ?
C23 C24 1.518(7) . ?
C61 H4aa 0.9900 . ?
C61 Hc 0.9900 . ?
C61 C60 1.503(6) . ?
C61 C62 1.514(7) . ?
C73 C74 1.495(6) . ?
C4 H02p 0.9900 . ?
C4 H02q 0.9900 . ?
C4 C3 1.520(6) . ?
C4 C5 1.516(7) . ?
C22 H029 1.0000 . ?
C22 C21 1.531(6) . ?
C21 H1aa 0.9900 . ?
C21 Hd 0.9900 . ?
C9 H02t 0.9500 . ?
C9 C10 1.376(7) . ?
C9 C8 1.398(7) . ?
C30 H2aa 0.9500 . ?
C30 C25 1.384(6) . ?
C30 C29 1.387(7) . ?
C25 C26 1.401(6) . ?
C43 H02d 0.9900 . ?
C43 H02e 0.9900 . ?
C43 C42 1.523(7) . ?
C74 H5aa 0.9800 . ?
C74 He 0.9800 . ?
C74 Hf 0.9800 . ?
C2 H02u 0.9900 . ?
C2 H02v 0.9900 . ?
C2 C3 1.526(7) . ?
C17 H02w 0.9800 . ?
C17 H02x 0.9800 . ?
C17 H02y 0.9800 . ?
C10 H02z 0.9500 . ?
C47 H02J 0.9500 . ?
C47 C46 1.382(7) . ?
C47 C48 1.360(7) . ?
C53 H02f 0.9800 . ?
C53 H02g 0.9800 . ?
C53 H02h 0.9800 . ?
C45 H02L 0.9500 . ?
C45 C44 1.383(6) . ?
C45 C46 1.397(6) . ?
C42 H02i 0.9900 . ?
C42 H02k 0.9900 . ?
C42 C41 1.520(6) . ?
C49 H02N 0.9500 . ?
C49 C44 1.371(6) . ?
C49 C48 1.392(7) . ?
C60 H6aa 1.0000 . ?
C60 C59 1.517(7) . ?
C63 C68 1.394(6) . ?
C63 C64 1.380(7) . ?
C41 H02R 1.0000 . ?
C41 C40 1.525(6) . ?
C46 H02S 0.9500 . ?
C6 C7 1.386(7) . ?
C66 H7aa 0.9500 . ?
C66 C65 1.390(7) . ?
C40 H02m 0.9900 . ?
C40 H02o 0.9900 . ?
C26 H3aa 0.9500 . ?
C26 C27 1.386(7) . ?
C18 C19 1.443(7) . ?
C76 H8aa 0.9800 . ?
C76 Hg 0.9800 . ?
C76 Hh 0.9800 . ?
C76 C75 1.459(7) . ?
C72 H9aa 0.9800 . ?
C72 Hi 0.9800 . ?
C72 Hj 0.9800 . ?
C55 H03a 0.9800 . ?
C55 H03b 0.9800 . ?
C55 H03c 0.9800 . ?
C68 H031 0.9500 . ?
C59 H03x 0.9900 . ?
C59 H03y 0.9900 . ?
C8 H033 0.9500 . ?
C8 C7 1.379(7) . ?
C37 C38 1.439(7) . ?
C48 H035 0.9500 . ?
C62 H03z 0.9900 . ?
C62 Hk 0.9900 . ?
C65 H037 0.9500 . ?
C65 C64 1.393(7) . ?
C28 H039 0.9500 . ?
C28 C29 1.387(7) . ?
C28 C27 1.392(7) . ?
C15 H03d 0.9800 . ?
C15 H03e 0.9800 . ?
C15 H03f 0.9800 . ?
C7 H03g 0.9500 . ?
C24 H03n 0.9900 . ?
C24 H03o 0.9900 . ?
C64 H03 0.9500 . ?
C38 H03p 0.9800 . ?
C38 H03q 0.9800 . ?
C38 H03r 0.9800 . ?
C3 H03h 1.0000 . ?
C29 H03s 0.9500 . ?
C36 H03t 0.9800 . ?
C36 H03u 0.9800 . ?
C36 H03v 0.9800 . ?
C27 H03w 0.9500 . ?
C19 H03i 0.9800 . ?
C19 H03j 0.9800 . ?
C19 H03k 0.9800 . ?
C5 H03l 0.9900 . ?
C5 H03m 0.9900 . ?
